data_1574900
loop_
_publ_author_name
'Peter, Blessing D.'
'Yi, Qiuhao'
'Luo, Zhixun'

_publ_section_title
;
 Studying how small silver clusters grow and their optical properties.
;
_journal_issue 34
_journal_name_full Nanoscale
_journal_page_first 19821
_journal_page_last 19827
_journal_paper_doi 10.1039/d5nr01269d
_journal_volume 17
_journal_year 2025
_chemical_formula_moiety 'C34 H28 Ag2 N4 O6 P2, C H2 Cl2'
_chemical_formula_sum 'C35 H30 Ag2 Cl2 N4 O6 P2'
_chemical_formula_weight 951.21
_space_group_crystal_system triclinic
_space_group_IT_number 2
_space_group_name_Hall '-P 1'
_space_group_name_H-M_alt 'P -1'
_atom_sites_solution_hydrogens geom
_atom_sites_solution_primary dual
_audit_creation_date 2025-05-08
_audit_creation_method
;
Olex2 1.5
(compiled 2025.04.05 svn.rf049d14d for OlexSys, GUI svn.r7224)
;
_audit_update_record
;
2025-05-14 deposited with the CCDC.	2025-06-19 downloaded from the CCDC.
;
_cell_angle_alpha 85.200(3)
_cell_angle_beta 72.917(3)
_cell_angle_gamma 78.512(3)
_cell_formula_units_Z 2
_cell_length_a 11.8363(4)
_cell_length_b 12.1943(4)
_cell_length_c 13.6499(5)
_cell_measurement_reflns_used 16519
_cell_measurement_temperature 170.01(10)
_cell_measurement_theta_max 30.6870
_cell_measurement_theta_min 1.5870
_cell_volume 1844.85(12)
_computing_cell_refinement 'CrysAlisPro 1.171.39.45i (Rigaku OD, 2018)'
_computing_data_collection 'CrysAlisPro 1.171.39.45i (Rigaku OD, 2018)'
_computing_data_reduction 'CrysAlisPro 1.171.39.45i (Rigaku OD, 2018)'
_computing_molecular_graphics 'Olex2 1.5 (Dolomanov et al., 2009)'
_computing_publication_material 'Olex2 1.5 (Dolomanov et al., 2009)'
_computing_structure_refinement 'SHELXL 2019/3 (Sheldrick, 2015)'
_computing_structure_solution 'SHELXT 2018/2 (Sheldrick, 2018)'
_diffrn_ambient_environment N~2~
_diffrn_ambient_temperature 170.01(10)
_diffrn_detector 'CCD plate'
_diffrn_measured_fraction_theta_full 1.000
_diffrn_measured_fraction_theta_max 0.840
_diffrn_measurement_details
;
List of Runs (angles in degrees, time in seconds):

  # Type    Start    End  Width  t~exp~   \w     \q     \k     \f   Frames
#--------------------------------------------------------------------------
  1  \w    -33.00  67.00   0.50    1.36    --  -10.70  45.00 -18.14  200
  2  \w   -100.00 -22.00   0.50    1.36    --  -10.70  45.00 162.09  156
  3  \w    -93.00 -41.00   0.50    1.36    --  -10.70  45.00  90.00  104
  4  \w    -25.00  78.00   0.50    1.36    --  -10.70  45.00  90.00  206
  5  \w   -100.00 -35.00   0.50    1.36    --  -10.70  45.00  30.00  130
  6  \w     -7.00  36.00   0.50    1.36    --  -10.70  45.00  30.00   86
  7  \w     43.00  78.00   0.50    1.36    --  -10.70  45.00 173.94   70
  8  \w    -81.00 -38.00   0.50    1.36    --  -10.70  45.00 -18.14   86
;
_diffrn_measurement_device 'four-circle diffractometer'
_diffrn_measurement_device_type 'XtaLAB AFC10 (RCD3): fixed-chi single'
_diffrn_measurement_method '\w scans'
_diffrn_orient_matrix_type 'CrysAlisPro convention (1999,Acta A55,543-557)'
_diffrn_orient_matrix_UB_11 -0.0380270000
_diffrn_orient_matrix_UB_12 0.0385325000
_diffrn_orient_matrix_UB_13 0.0372428000
_diffrn_orient_matrix_UB_21 0.0481128000
_diffrn_orient_matrix_UB_22 -0.0003945000
_diffrn_orient_matrix_UB_23 0.0211633000
_diffrn_orient_matrix_UB_31 0.0174925000
_diffrn_orient_matrix_UB_32 0.0451747000
_diffrn_orient_matrix_UB_33 -0.0335032000
_diffrn_radiation_monochromator mirror
_diffrn_radiation_probe x-ray
_diffrn_radiation_type 'Mo K\a'
_diffrn_radiation_wavelength 0.71073
_diffrn_reflns_av_R_equivalents 0.0308
_diffrn_reflns_av_unetI/netI 0.0373
_diffrn_reflns_Laue_measured_fraction_full 1.000
_diffrn_reflns_Laue_measured_fraction_max 0.840
_diffrn_reflns_limit_h_max 16
_diffrn_reflns_limit_h_min -16
_diffrn_reflns_limit_k_max 17
_diffrn_reflns_limit_k_min -15
_diffrn_reflns_limit_l_max 18
_diffrn_reflns_limit_l_min -16
_diffrn_reflns_number 28207
_diffrn_reflns_point_group_measured_fraction_full 1.000
_diffrn_reflns_point_group_measured_fraction_max 0.840
_diffrn_reflns_theta_full 25.242
_diffrn_reflns_theta_max 31.011
_diffrn_reflns_theta_min 1.561
_diffrn_source 'Rotating-anode X-ray tube'
_diffrn_source_type 'Rigaku (Mo) X-ray Source'
_exptl_absorpt_coefficient_mu 1.343
_exptl_absorpt_correction_T_max 1.00000
_exptl_absorpt_correction_T_min 0.75802
_exptl_absorpt_correction_type multi-scan
_exptl_absorpt_process_details
;
CrysAlisPro 1.171.39.45i (Rigaku Oxford Diffraction, 2018)
Empirical absorption correction using spherical harmonics,
 implemented in SCALE3 ABSPACK scaling algorithm.
;
_exptl_crystal_colour colourless
_exptl_crystal_colour_primary colourless
_exptl_crystal_density_diffrn 1.712
_exptl_crystal_description block
_exptl_crystal_F_000 948
_exptl_crystal_size_max 0.21
_exptl_crystal_size_mid 0.2
_exptl_crystal_size_min 0.2
_refine_diff_density_max 0.553
_refine_diff_density_min -0.707
_refine_diff_density_rms 0.089
_refine_ls_extinction_method none
_refine_ls_goodness_of_fit_ref 1.087
_refine_ls_hydrogen_treatment constr
_refine_ls_matrix_type full
_refine_ls_number_parameters 470
_refine_ls_number_reflns 9872
_refine_ls_number_restraints 18
_refine_ls_restrained_S_all 1.089
_refine_ls_R_factor_all 0.0381
_refine_ls_R_factor_gt 0.0294
_refine_ls_shift/su_max 0.002
_refine_ls_shift/su_mean 0.000
_refine_ls_structure_factor_coef Fsqd
_refine_ls_weighting_details 'w=1/[\s^2^(Fo^2^)+(0.0349P)^2^+0.1834P] where P=(Fo^2^+2Fc^2^)/3'
_refine_ls_weighting_scheme calc
_refine_ls_wR_factor_gt 0.0716
_refine_ls_wR_factor_ref 0.0755
_reflns_Friedel_coverage 0.000
_reflns_number_gt 8210
_reflns_number_total 9872
_reflns_threshold_expression 'I > 2\s(I)'
_cod_data_source_file d5nr01269d2.cif
_cod_data_source_block mx11115
_cod_depositor_comments 'Adding full bibliography for 1574898--1574913.cif.'
_cod_database_code 1574900
_shelx_shelxl_version_number 2019/3
_chemical_oxdiff_formula AgNOPCHCl
_shelx_space_group_comment
;
The symmetry employed for this shelxl refinement is uniquely defined
by the following loop, which should always be used as a source of
symmetry information in preference to the above space-group names.
They are only intended as comments.
;
_diffrn_oxdiff_ac3_digest_frames
;
0117acc97f45768acac7705c37a0702ac700028ecdc
;
_olex2_refinement_description
;
1. Fixed Uiso
 At 1.2 times of:
  All C(H) groups, All C(H,H,H,H) groups
2. Uiso/Uaniso restraints and constraints
Cl2A \\sim Cl2 \\sim C35: within 1.9A with sigma of 0.02 and sigma for terminal
atoms of 0.04 within 1.9A
3. Others
 Sof(H35C)=Sof(H35D)=Sof(Cl2A)=1-FVAR(1)
 Sof(Cl2)=Sof(H35A)=Sof(H35B)=FVAR(1)
4.a Secondary CH2 refined with riding coordinates:
 C35(H35A,H35B), C35(H35C,H35D)
4.b Aromatic/amide H refined with riding coordinates:
 C2(H2), C3(H3), C4(H4), C5(H5), C7(H7), C8(H8), C9(H9), C10(H10), C11(H11),
 C13(H13), C14(H14), C15(H15), C16(H16), C17(H17), C19(H19), C20(H20), C21(H21),
  C22(H22), C24(H24), C25(H25), C26(H26), C27(H27), C28(H28), C30(H30),
 C31(H31), C32(H32), C33(H33), C34(H34)
;
_olex2_submission_special_instructions 'No special instructions were received'
_oxdiff_exptl_absorpt_empirical_details
;
Empirical correction (ABSPACK) includes:
- Absorption correction using spherical harmonics
- Frame scaling
;
_oxdiff_exptl_absorpt_empirical_full_max 1.703
_oxdiff_exptl_absorpt_empirical_full_min 0.568

loop_
_space_group_symop_operation_xyz
'x, y, z'
'-x, -y, -z'

loop_
_atom_site_label
_atom_site_type_symbol
_atom_site_fract_x
_atom_site_fract_y
_atom_site_fract_z
_atom_site_U_iso_or_equiv
_atom_site_adp_type
_atom_site_occupancy
_atom_site_site_symmetry_order
_atom_site_calc_flag
_atom_site_refinement_flags_posn
_atom_site_refinement_flags_adp
_atom_site_refinement_flags_occupancy
_atom_site_disorder_assembly
_atom_site_disorder_group
Ag1 Ag 0.92615(2) 0.67376(2) 0.56497(2) 0.02459(5) Uani 1 1 d . . . . .
Ag2 Ag 0.67310(2) 0.65195(2) 0.65854(2) 0.02726(5) Uani 1 1 d . . . . .
P1 P 0.72083(4) 0.74388(4) 0.78317(4) 0.02390(11) Uani 1 1 d . . . . .
P2 P 0.85151(4) 0.74823(4) 0.42413(4) 0.01991(10) Uani 1 1 d . . . . .
O1 O 0.71968(12) 0.45244(13) 0.61923(12) 0.0337(4) Uani 1 1 d . . . . .
O2 O 0.88215(12) 0.47739(12) 0.50073(12) 0.0308(3) Uani 1 1 d . . . . .
O3 O 0.82263(16) 0.31897(14) 0.51778(14) 0.0483(5) Uani 1 1 d . . . . .
O4 O 0.49578(16) 0.56696(14) 0.75508(13) 0.0450(4) Uani 1 1 d . . . . .
O5 O 0.43587(16) 0.74446(16) 0.74998(16) 0.0551(5) Uani 1 1 d . . . . .
O6 O 0.33323(14) 0.64185(18) 0.86679(13) 0.0513(5) Uani 1 1 d . . . . .
N1 N 0.95674(15) 0.65893(15) 0.71967(14) 0.0278(4) Uani 1 1 d . . . . .
N2 N 0.64012(14) 0.67678(14) 0.50020(13) 0.0241(4) Uani 1 1 d . . . . .
N3 N 0.80694(14) 0.41662(14) 0.54546(14) 0.0275(4) Uani 1 1 d . . . . .
N4 N 0.42003(16) 0.65091(18) 0.79113(15) 0.0349(4) Uani 1 1 d . . . . .
C1 C 0.86724(19) 0.69064(18) 0.80494(16) 0.0277(4) Uani 1 1 d . . . . .
C2 C 0.8866(2) 0.6808(2) 0.90048(19) 0.0438(6) Uani 1 1 d . . . . .
H2 H 0.822318 0.703817 0.959682 0.053 Uiso 1 1 calc R U . . .
C3 C 1.0007(3) 0.6371(3) 0.9092(2) 0.0519(7) Uani 1 1 d . . . . .
H3 H 1.015305 0.628789 0.974478 0.062 Uiso 1 1 calc R U . . .
C4 C 1.0921(2) 0.6059(2) 0.8226(2) 0.0483(7) Uani 1 1 d . . . . .
H4 H 1.171201 0.576415 0.826737 0.058 Uiso 1 1 calc R U . . .
C5 C 1.0674(2) 0.6181(2) 0.72917(19) 0.0383(5) Uani 1 1 d . . . . .
H5 H 1.131116 0.596695 0.669136 0.046 Uiso 1 1 calc R U . . .
C6 C 0.72429(19) 0.89023(18) 0.74870(15) 0.0281(4) Uani 1 1 d . . . . .
C7 C 0.8078(2) 0.9467(2) 0.7649(2) 0.0423(6) Uani 1 1 d . . . . .
H7 H 0.865930 0.909794 0.797831 0.051 Uiso 1 1 calc R U . . .
C8 C 0.8050(3) 1.0585(2) 0.7322(2) 0.0532(8) Uani 1 1 d . . . . .
H8 H 0.862933 1.097217 0.741717 0.064 Uiso 1 1 calc R U . . .
C9 C 0.7206(3) 1.1130(2) 0.68687(19) 0.0518(8) Uani 1 1 d . . . . .
H9 H 0.720115 1.189068 0.665087 0.062 Uiso 1 1 calc R U . . .
C10 C 0.6364(3) 1.0583(2) 0.6726(2) 0.0514(7) Uani 1 1 d . . . . .
H10 H 0.576584 1.096637 0.641966 0.062 Uiso 1 1 calc R U . . .
C11 C 0.6390(2) 0.9477(2) 0.70282(19) 0.0412(6) Uani 1 1 d . . . . .
H11 H 0.581100 0.909753 0.692012 0.049 Uiso 1 1 calc R U . . .
C12 C 0.61572(18) 0.74029(18) 0.91003(15) 0.0263(4) Uani 1 1 d . . . . .
C13 C 0.5464(2) 0.8341(2) 0.96028(19) 0.0449(6) Uani 1 1 d . . . . .
H13 H 0.554501 0.905999 0.929499 0.054 Uiso 1 1 calc R U . . .
C14 C 0.4646(3) 0.8250(2) 1.0557(2) 0.0567(8) Uani 1 1 d . . . . .
H14 H 0.416494 0.890511 1.089553 0.068 Uiso 1 1 calc R U . . .
C15 C 0.4528(2) 0.7216(2) 1.10127(18) 0.0394(6) Uani 1 1 d . . . . .
H15 H 0.397415 0.715600 1.167004 0.047 Uiso 1 1 calc R U . . .
C16 C 0.5203(2) 0.6279(2) 1.05235(19) 0.0424(6) Uani 1 1 d . . . . .
H16 H 0.512819 0.556281 1.083973 0.051 Uiso 1 1 calc R U . . .
C17 C 0.5996(2) 0.6369(2) 0.95693(19) 0.0452(6) Uani 1 1 d . . . . .
H17 H 0.644494 0.570713 0.922254 0.054 Uiso 1 1 calc R U . . .
C18 C 0.72317(17) 0.69356(16) 0.41148(15) 0.0221(4) Uani 1 1 d . . . . .
C19 C 0.7102(2) 0.6747(2) 0.31741(17) 0.0332(5) Uani 1 1 d . . . . .
H19 H 0.771036 0.685910 0.256142 0.040 Uiso 1 1 calc R U . . .
C20 C 0.6072(2) 0.6390(2) 0.31325(19) 0.0405(6) Uani 1 1 d . . . . .
H20 H 0.597090 0.624479 0.249357 0.049 Uiso 1 1 calc R U . . .
C21 C 0.5205(2) 0.6253(2) 0.40328(19) 0.0376(5) Uani 1 1 d . . . . .
H21 H 0.448277 0.602944 0.402717 0.045 Uiso 1 1 calc R U . . .
C22 C 0.54011(18) 0.64448(19) 0.49433(18) 0.0320(5) Uani 1 1 d . . . . .
H22 H 0.479848 0.634391 0.556307 0.038 Uiso 1 1 calc R U . . .
C23 C 0.96178(17) 0.72353(17) 0.29991(15) 0.0231(4) Uani 1 1 d . . . . .
C24 C 1.05035(18) 0.62845(18) 0.28825(17) 0.0304(5) Uani 1 1 d . . . . .
H24 H 1.050810 0.576441 0.344044 0.036 Uiso 1 1 calc R U . . .
C25 C 1.1381(2) 0.6089(2) 0.19580(19) 0.0401(6) Uani 1 1 d . . . . .
H25 H 1.199524 0.544288 0.189031 0.048 Uiso 1 1 calc R U . . .
C26 C 1.1374(2) 0.6818(2) 0.11362(18) 0.0402(6) Uani 1 1 d . . . . .
H26 H 1.198148 0.668096 0.050362 0.048 Uiso 1 1 calc R U . . .
C27 C 1.0481(2) 0.7748(2) 0.12364(18) 0.0419(6) Uani 1 1 d . . . . .
H27 H 1.046159 0.824505 0.066487 0.050 Uiso 1 1 calc R U . . .
C28 C 0.9606(2) 0.79679(19) 0.21641(16) 0.0327(5) Uani 1 1 d . . . . .
H28 H 0.899889 0.861940 0.222873 0.039 Uiso 1 1 calc R U . . .
C29 C 0.80077(17) 0.89869(16) 0.42126(15) 0.0226(4) Uani 1 1 d . . . . .
C30 C 0.88005(18) 0.96501(18) 0.43083(17) 0.0285(4) Uani 1 1 d . . . . .
H30 H 0.954256 0.930759 0.443086 0.034 Uiso 1 1 calc R U . . .
C31 C 0.8515(2) 1.07953(19) 0.42263(18) 0.0352(5) Uani 1 1 d . . . . .
H31 H 0.906929 1.124045 0.427424 0.042 Uiso 1 1 calc R U . . .
C32 C 0.7429(2) 1.13011(19) 0.40750(18) 0.0360(5) Uani 1 1 d . . . . .
H32 H 0.723740 1.209363 0.401466 0.043 Uiso 1 1 calc R U . . .
C33 C 0.6624(2) 1.06618(19) 0.40114(19) 0.0376(5) Uani 1 1 d . . . . .
H33 H 0.586798 1.101321 0.392163 0.045 Uiso 1 1 calc R U . . .
C34 C 0.69098(19) 0.95047(19) 0.40775(18) 0.0316(5) Uani 1 1 d . . . . .
H34 H 0.635022 0.906523 0.402997 0.038 Uiso 1 1 calc R U . . .
Cl1 Cl 0.88950(8) 1.08161(7) 1.12995(6) 0.0694(2) Uani 1 1 d . . . . .
Cl2 Cl 0.7040(6) 0.9576(5) 1.1086(5) 0.0780(16) Uani 0.39(2) 1 d . U P A 1
C35 C 0.7556(3) 1.0828(3) 1.1006(3) 0.0828(12) Uani 1 1 d . U . . .
H35A H 0.691834 1.136037 1.146638 0.099 Uiso 0.39(2) 1 calc R U P A 1
H35B H 0.764955 1.113610 1.029793 0.099 Uiso 0.39(2) 1 calc R U P A 1
H35C H 0.686805 1.113540 1.158630 0.099 Uiso 0.61(2) 1 calc R U P A 2
H35D H 0.752933 1.132093 1.039558 0.099 Uiso 0.61(2) 1 calc R U P A 2
Cl2A Cl 0.7434(12) 0.9530(4) 1.0772(10) 0.141(2) Uani 0.61(2) 1 d . U P A 2

loop_
_atom_site_aniso_label
_atom_site_aniso_U_11
_atom_site_aniso_U_22
_atom_site_aniso_U_33
_atom_site_aniso_U_23
_atom_site_aniso_U_13
_atom_site_aniso_U_12
Ag1 0.02002(8) 0.02896(9) 0.02396(9) 0.00180(6) -0.00716(6) -0.00217(6)
Ag2 0.02361(8) 0.03528(10) 0.02450(9) -0.00721(7) -0.00324(6) -0.01190(7)
P1 0.0252(2) 0.0247(3) 0.0225(3) -0.0049(2) -0.0060(2) -0.0055(2)
P2 0.0183(2) 0.0202(2) 0.0217(2) 0.00024(19) -0.00590(19) -0.00452(18)
O1 0.0190(7) 0.0319(8) 0.0465(9) -0.0115(7) -0.0015(6) -0.0035(6)
O2 0.0248(7) 0.0237(8) 0.0442(9) 0.0013(7) -0.0083(6) -0.0084(6)
O3 0.0545(11) 0.0254(9) 0.0568(12) -0.0166(8) 0.0066(9) -0.0160(8)
O4 0.0467(10) 0.0355(9) 0.0460(10) -0.0098(8) 0.0057(8) -0.0167(8)
O5 0.0399(10) 0.0476(11) 0.0648(13) 0.0227(10) -0.0066(9) -0.0007(8)
O6 0.0270(8) 0.0789(14) 0.0396(10) 0.0054(9) 0.0047(7) -0.0144(9)
N1 0.0248(8) 0.0307(10) 0.0292(9) 0.0002(8) -0.0099(7) -0.0052(7)
N2 0.0215(8) 0.0228(9) 0.0286(9) -0.0002(7) -0.0066(7) -0.0063(7)
N3 0.0217(8) 0.0219(9) 0.0391(10) -0.0059(8) -0.0077(7) -0.0039(7)
N4 0.0257(9) 0.0490(13) 0.0307(10) 0.0037(9) -0.0070(8) -0.0121(9)
C1 0.0311(10) 0.0274(11) 0.0279(11) -0.0047(9) -0.0121(9) -0.0060(9)
C2 0.0459(14) 0.0578(17) 0.0328(13) -0.0114(12) -0.0183(11) -0.0065(12)
C3 0.0558(16) 0.070(2) 0.0415(15) -0.0061(14) -0.0323(13) -0.0089(15)
C4 0.0396(13) 0.0568(17) 0.0575(17) -0.0007(14) -0.0296(13) -0.0063(12)
C5 0.0279(11) 0.0459(14) 0.0430(14) 0.0023(11) -0.0154(10) -0.0043(10)
C6 0.0313(10) 0.0269(11) 0.0225(10) -0.0043(8) 0.0003(8) -0.0073(9)
C7 0.0378(13) 0.0377(14) 0.0509(15) -0.0119(11) -0.0042(11) -0.0138(11)
C8 0.0505(16) 0.0422(15) 0.0593(18) -0.0162(13) 0.0120(14) -0.0264(13)
C9 0.0741(19) 0.0313(13) 0.0316(13) -0.0029(11) 0.0143(13) -0.0106(13)
C10 0.0756(19) 0.0347(14) 0.0401(15) 0.0050(12) -0.0155(14) -0.0050(14)
C11 0.0555(15) 0.0340(13) 0.0375(13) 0.0027(11) -0.0189(12) -0.0087(11)
C12 0.0301(10) 0.0283(11) 0.0212(10) -0.0026(8) -0.0069(8) -0.0066(8)
C13 0.0567(15) 0.0285(12) 0.0358(13) -0.0010(10) 0.0055(11) -0.0045(11)
C14 0.0670(18) 0.0372(15) 0.0411(15) -0.0065(12) 0.0173(13) 0.0004(13)
C15 0.0446(13) 0.0435(14) 0.0260(11) -0.0030(10) -0.0007(10) -0.0114(11)
C16 0.0563(15) 0.0318(13) 0.0336(13) 0.0029(10) -0.0027(11) -0.0119(11)
C17 0.0562(15) 0.0276(12) 0.0381(14) -0.0061(10) 0.0061(12) -0.0035(11)
C18 0.0218(9) 0.0195(9) 0.0271(10) 0.0006(8) -0.0091(8) -0.0053(7)
C19 0.0348(11) 0.0436(14) 0.0257(11) 0.0012(10) -0.0110(9) -0.0152(10)
C20 0.0461(13) 0.0510(15) 0.0357(13) 0.0030(11) -0.0217(11) -0.0218(12)
C21 0.0307(11) 0.0408(14) 0.0499(15) 0.0031(11) -0.0197(11) -0.0152(10)
C22 0.0227(10) 0.0356(12) 0.0397(13) 0.0020(10) -0.0083(9) -0.0118(9)
C23 0.0221(9) 0.0245(10) 0.0230(10) -0.0016(8) -0.0051(8) -0.0067(8)
C24 0.0298(10) 0.0272(11) 0.0306(11) -0.0010(9) -0.0049(9) -0.0026(9)
C25 0.0324(12) 0.0420(14) 0.0377(13) -0.0111(11) -0.0006(10) 0.0023(10)
C26 0.0335(12) 0.0564(16) 0.0258(12) -0.0088(11) 0.0038(9) -0.0119(11)
C27 0.0481(14) 0.0499(16) 0.0244(11) 0.0063(11) -0.0049(10) -0.0123(12)
C28 0.0345(11) 0.0333(12) 0.0265(11) 0.0029(9) -0.0068(9) -0.0018(9)
C29 0.0228(9) 0.0219(10) 0.0220(10) 0.0004(8) -0.0051(8) -0.0042(7)
C30 0.0273(10) 0.0246(10) 0.0356(12) -0.0044(9) -0.0111(9) -0.0043(8)
C31 0.0417(12) 0.0251(11) 0.0415(13) -0.0046(10) -0.0123(10) -0.0100(10)
C32 0.0469(13) 0.0214(11) 0.0377(13) -0.0015(9) -0.0118(10) -0.0017(10)
C33 0.0365(12) 0.0296(12) 0.0475(14) -0.0004(11) -0.0205(11) 0.0048(10)
C34 0.0279(10) 0.0279(11) 0.0419(13) 0.0010(10) -0.0156(10) -0.0040(9)
Cl1 0.0953(6) 0.0572(5) 0.0506(4) 0.0140(4) -0.0156(4) -0.0160(4)
Cl2 0.082(3) 0.048(2) 0.109(3) 0.017(2) -0.038(3) -0.0149(19)
C35 0.065(2) 0.053(2) 0.109(3) 0.009(2) -0.004(2) 0.0017(16)
Cl2A 0.169(5) 0.080(2) 0.220(5) -0.051(3) -0.151(4) 0.033(2)

loop_
_atom_type_symbol
_atom_type_description
_atom_type_scat_dispersion_real
_atom_type_scat_dispersion_imag
_atom_type_scat_source
C C 0.0033 0.0016 'International Tables Vol C Tables 4.2.6.8 and 6.1.1.4'
H H 0.0000 0.0000 'International Tables Vol C Tables 4.2.6.8 and 6.1.1.4'
Ag Ag -0.8971 1.1015 'International Tables Vol C Tables 4.2.6.8 and 6.1.1.4'
Cl Cl 0.1484 0.1585 'International Tables Vol C Tables 4.2.6.8 and 6.1.1.4'
N N 0.0061 0.0033 'International Tables Vol C Tables 4.2.6.8 and 6.1.1.4'
O O 0.0106 0.0060 'International Tables Vol C Tables 4.2.6.8 and 6.1.1.4'
P P 0.1023 0.0942 'International Tables Vol C Tables 4.2.6.8 and 6.1.1.4'

loop_
_geom_angle_atom_site_label_1
_geom_angle_atom_site_label_2
_geom_angle_atom_site_label_3
_geom_angle
_geom_angle_site_symmetry_1
_geom_angle_site_symmetry_3
_geom_angle_publ_flag
P2 Ag1 Ag2 82.198(13) . . ?
N1 Ag1 Ag2 90.34(4) . . ?
N1 Ag1 P2 160.23(5) . . ?
P1 Ag2 Ag1 75.740(13) . . ?
P1 Ag2 O1 129.42(4) . . ?
P1 Ag2 O4 105.16(4) . . ?
O1 Ag2 Ag1 91.30(3) . . ?
O1 Ag2 O4 72.09(5) . . ?
O4 Ag2 Ag1 159.45(4) . . ?
N2 Ag2 Ag1 90.03(4) . . ?
N2 Ag2 P1 142.82(4) . . ?
N2 Ag2 O1 84.21(6) . . ?
N2 Ag2 O4 99.93(6) . . ?
C1 P1 Ag2 116.38(7) . . ?
C6 P1 Ag2 111.68(7) . . ?
C6 P1 C1 103.68(10) . . ?
C6 P1 C12 106.49(10) . . ?
C12 P1 Ag2 113.80(7) . . ?
C12 P1 C1 103.78(10) . . ?
C18 P2 Ag1 115.88(7) . . ?
C23 P2 Ag1 113.76(7) . . ?
C23 P2 C18 103.59(9) . . ?
C29 P2 Ag1 115.93(7) . . ?
C29 P2 C18 103.14(9) . . ?
C29 P2 C23 102.84(9) . . ?
N3 O1 Ag2 119.85(12) . . ?
N4 O4 Ag2 101.99(12) . . ?
C1 N1 Ag1 121.88(14) . . ?
C5 N1 Ag1 119.78(15) . . ?
C5 N1 C1 118.34(19) . . ?
C18 N2 Ag2 125.35(13) . . ?
C22 N2 Ag2 115.04(14) . . ?
C22 N2 C18 117.48(18) . . ?
O1 N3 O2 120.53(17) . . ?
O3 N3 O1 120.09(17) . . ?
O3 N3 O2 119.32(17) . . ?
O4 N4 O5 117.96(18) . . ?
O6 N4 O4 120.7(2) . . ?
O6 N4 O5 121.3(2) . . ?
N1 C1 P1 114.60(15) . . ?
N1 C1 C2 121.6(2) . . ?
C2 C1 P1 123.78(18) . . ?
C1 C2 H2 120.3 . . ?
C1 C2 C3 119.4(2) . . ?
C3 C2 H2 120.3 . . ?
C2 C3 H3 120.4 . . ?
C4 C3 C2 119.2(2) . . ?
C4 C3 H3 120.4 . . ?
C3 C4 H4 120.6 . . ?
C3 C4 C5 118.9(2) . . ?
C5 C4 H4 120.6 . . ?
N1 C5 C4 122.6(2) . . ?
N1 C5 H5 118.7 . . ?
C4 C5 H5 118.7 . . ?
C7 C6 P1 123.66(19) . . ?
C11 C6 P1 117.55(17) . . ?
C11 C6 C7 118.8(2) . . ?
C6 C7 H7 120.5 . . ?
C6 C7 C8 119.0(3) . . ?
C8 C7 H7 120.5 . . ?
C7 C8 H8 119.4 . . ?
C9 C8 C7 121.1(3) . . ?
C9 C8 H8 119.4 . . ?
C8 C9 H9 119.9 . . ?
C8 C9 C10 120.2(2) . . ?
C10 C9 H9 119.9 . . ?
C9 C10 H10 120.3 . . ?
C9 C10 C11 119.5(3) . . ?
C11 C10 H10 120.3 . . ?
C6 C11 H11 119.3 . . ?
C10 C11 C6 121.4(3) . . ?
C10 C11 H11 119.3 . . ?
C13 C12 P1 123.63(17) . . ?
C13 C12 C17 117.8(2) . . ?
C17 C12 P1 118.44(17) . . ?
C12 C13 H13 119.7 . . ?
C12 C13 C14 120.6(2) . . ?
C14 C13 H13 119.7 . . ?
C13 C14 H14 119.9 . . ?
C15 C14 C13 120.2(2) . . ?
C15 C14 H14 119.9 . . ?
C14 C15 H15 120.0 . . ?
C16 C15 C14 119.9(2) . . ?
C16 C15 H15 120.0 . . ?
C15 C16 H16 120.1 . . ?
C15 C16 C17 119.9(2) . . ?
C17 C16 H16 120.1 . . ?
C12 C17 H17 119.2 . . ?
C16 C17 C12 121.5(2) . . ?
C16 C17 H17 119.2 . . ?
N2 C18 P2 115.38(15) . . ?
N2 C18 C19 122.23(18) . . ?
C19 C18 P2 122.36(15) . . ?
C18 C19 H19 120.4 . . ?
C18 C19 C20 119.3(2) . . ?
C20 C19 H19 120.4 . . ?
C19 C20 H20 120.6 . . ?
C21 C20 C19 118.7(2) . . ?
C21 C20 H20 120.6 . . ?
C20 C21 H21 120.6 . . ?
C20 C21 C22 118.8(2) . . ?
C22 C21 H21 120.6 . . ?
N2 C22 C21 123.4(2) . . ?
N2 C22 H22 118.3 . . ?
C21 C22 H22 118.3 . . ?
C24 C23 P2 118.72(16) . . ?
C24 C23 C28 118.93(19) . . ?
C28 C23 P2 122.35(16) . . ?
C23 C24 H24 119.9 . . ?
C25 C24 C23 120.3(2) . . ?
C25 C24 H24 119.9 . . ?
C24 C25 H25 119.7 . . ?
C26 C25 C24 120.7(2) . . ?
C26 C25 H25 119.7 . . ?
C25 C26 H26 120.3 . . ?
C27 C26 C25 119.4(2) . . ?
C27 C26 H26 120.3 . . ?
C26 C27 H27 119.7 . . ?
C26 C27 C28 120.6(2) . . ?
C28 C27 H27 119.7 . . ?
C23 C28 H28 120.0 . . ?
C27 C28 C23 120.0(2) . . ?
C27 C28 H28 120.0 . . ?
C30 C29 P2 116.91(15) . . ?
C34 C29 P2 124.24(16) . . ?
C34 C29 C30 118.83(19) . . ?
C29 C30 H30 119.8 . . ?
C31 C30 C29 120.4(2) . . ?
C31 C30 H30 119.8 . . ?
C30 C31 H31 119.9 . . ?
C30 C31 C32 120.3(2) . . ?
C32 C31 H31 119.9 . . ?
C31 C32 H32 120.0 . . ?
C33 C32 C31 120.0(2) . . ?
C33 C32 H32 120.0 . . ?
C32 C33 H33 119.9 . . ?
C32 C33 C34 120.2(2) . . ?
C34 C33 H33 119.9 . . ?
C29 C34 C33 120.2(2) . . ?
C29 C34 H34 119.9 . . ?
C33 C34 H34 119.9 . . ?
Cl1 C35 H35A 107.6 . . ?
Cl1 C35 H35B 107.6 . . ?
Cl1 C35 H35C 109.4 . . ?
Cl1 C35 H35D 109.4 . . ?
Cl2 C35 Cl1 118.7(3) . . ?
Cl2 C35 H35A 107.6 . . ?
Cl2 C35 H35B 107.6 . . ?
H35A C35 H35B 107.1 . . ?
H35C C35 H35D 108.0 . . ?
Cl2A C35 Cl1 111.0(3) . . ?
Cl2A C35 H35C 109.4 . . ?
Cl2A C35 H35D 109.4 . . ?

loop_
_geom_bond_atom_site_label_1
_geom_bond_atom_site_label_2
_geom_bond_distance
_geom_bond_site_symmetry_2
_geom_bond_publ_flag
Ag1 Ag2 2.9472(2) . ?
Ag1 P2 2.3848(5) . ?
Ag1 N1 2.2321(18) . ?
Ag2 P1 2.3677(5) . ?
Ag2 O1 2.4537(15) . ?
Ag2 O4 2.4958(15) . ?
Ag2 N2 2.2922(17) . ?
P1 C1 1.826(2) . ?
P1 C6 1.813(2) . ?
P1 C12 1.814(2) . ?
P2 C18 1.8326(19) . ?
P2 C23 1.816(2) . ?
P2 C29 1.814(2) . ?
O1 N3 1.247(2) . ?
O2 N3 1.258(2) . ?
O3 N3 1.241(2) . ?
O4 N4 1.246(3) . ?
O5 N4 1.252(3) . ?
O6 N4 1.240(2) . ?
N1 C1 1.347(3) . ?
N1 C5 1.345(3) . ?
N2 C18 1.347(3) . ?
N2 C22 1.345(2) . ?
C1 C2 1.381(3) . ?
C2 H2 0.9500 . ?
C2 C3 1.385(4) . ?
C3 H3 0.9500 . ?
C3 C4 1.368(4) . ?
C4 H4 0.9500 . ?
C4 C5 1.380(4) . ?
C5 H5 0.9500 . ?
C6 C7 1.387(3) . ?
C6 C11 1.385(3) . ?
C7 H7 0.9500 . ?
C7 C8 1.396(4) . ?
C8 H8 0.9500 . ?
C8 C9 1.360(4) . ?
C9 H9 0.9500 . ?
C9 C10 1.370(4) . ?
C10 H10 0.9500 . ?
C10 C11 1.375(4) . ?
C11 H11 0.9500 . ?
C12 C13 1.371(3) . ?
C12 C17 1.388(3) . ?
C13 H13 0.9500 . ?
C13 C14 1.387(3) . ?
C14 H14 0.9500 . ?
C14 C15 1.373(4) . ?
C15 H15 0.9500 . ?
C15 C16 1.356(3) . ?
C16 H16 0.9500 . ?
C16 C17 1.374(3) . ?
C17 H17 0.9500 . ?
C18 C19 1.380(3) . ?
C19 H19 0.9500 . ?
C19 C20 1.391(3) . ?
C20 H20 0.9500 . ?
C20 C21 1.373(3) . ?
C21 H21 0.9500 . ?
C21 C22 1.376(3) . ?
C22 H22 0.9500 . ?
C23 C24 1.385(3) . ?
C23 C28 1.390(3) . ?
C24 H24 0.9500 . ?
C24 C25 1.382(3) . ?
C25 H25 0.9500 . ?
C25 C26 1.373(4) . ?
C26 H26 0.9500 . ?
C26 C27 1.373(4) . ?
C27 H27 0.9500 . ?
C27 C28 1.387(3) . ?
C28 H28 0.9500 . ?
C29 C30 1.394(3) . ?
C29 C34 1.384(3) . ?
C30 H30 0.9500 . ?
C30 C31 1.373(3) . ?
C31 H31 0.9500 . ?
C31 C32 1.376(3) . ?
C32 H32 0.9500 . ?
C32 C33 1.371(3) . ?
C33 H33 0.9500 . ?
C33 C34 1.386(3) . ?
C34 H34 0.9500 . ?
Cl1 C35 1.742(4) . ?
Cl2 C35 1.738(6) . ?
C35 H35A 0.9900 . ?
C35 H35B 0.9900 . ?
C35 H35C 0.9900 . ?
C35 H35D 0.9900 . ?
C35 Cl2A 1.683(6) . ?

loop_
_geom_torsion_atom_site_label_1
_geom_torsion_atom_site_label_2
_geom_torsion_atom_site_label_3
_geom_torsion_atom_site_label_4
_geom_torsion
_geom_torsion_site_symmetry_1
_geom_torsion_site_symmetry_2
_geom_torsion_site_symmetry_3
_geom_torsion_site_symmetry_4
_geom_torsion_publ_flag
Ag1 P2 C18 N2 39.23(17) . . . . ?
Ag1 P2 C18 C19 -143.02(17) . . . . ?
Ag1 P2 C23 C24 30.02(18) . . . . ?
Ag1 P2 C23 C28 -149.77(16) . . . . ?
Ag1 P2 C29 C30 51.49(17) . . . . ?
Ag1 P2 C29 C34 -130.20(17) . . . . ?
Ag1 N1 C1 P1 0.9(2) . . . . ?
Ag1 N1 C1 C2 179.71(18) . . . . ?
Ag1 N1 C5 C4 -179.5(2) . . . . ?
Ag2 P1 C1 N1 38.24(18) . . . . ?
Ag2 P1 C1 C2 -140.56(19) . . . . ?
Ag2 P1 C6 C7 -141.27(17) . . . . ?
Ag2 P1 C6 C11 38.14(19) . . . . ?
Ag2 P1 C12 C13 -117.4(2) . . . . ?
Ag2 P1 C12 C17 59.1(2) . . . . ?
Ag2 O1 N3 O2 11.0(2) . . . . ?
Ag2 O1 N3 O3 -171.54(16) . . . . ?
Ag2 O4 N4 O5 19.7(2) . . . . ?
Ag2 O4 N4 O6 -158.80(17) . . . . ?
Ag2 N2 C18 P2 -22.2(2) . . . . ?
Ag2 N2 C18 C19 160.05(17) . . . . ?
Ag2 N2 C22 C21 -162.59(19) . . . . ?
P1 C1 C2 C3 178.6(2) . . . . ?
P1 C6 C7 C8 177.79(19) . . . . ?
P1 C6 C11 C10 -178.9(2) . . . . ?
P1 C12 C13 C14 177.6(2) . . . . ?
P1 C12 C17 C16 -179.1(2) . . . . ?
P2 C18 C19 C20 -176.42(18) . . . . ?
P2 C23 C24 C25 -177.84(18) . . . . ?
P2 C23 C28 C27 179.02(18) . . . . ?
P2 C29 C30 C31 175.71(17) . . . . ?
P2 C29 C34 C33 -176.56(18) . . . . ?
N1 C1 C2 C3 -0.1(4) . . . . ?
N2 C18 C19 C20 1.2(3) . . . . ?
C1 P1 C6 C7 -15.2(2) . . . . ?
C1 P1 C6 C11 164.22(17) . . . . ?
C1 P1 C12 C13 115.2(2) . . . . ?
C1 P1 C12 C17 -68.3(2) . . . . ?
C1 N1 C5 C4 1.0(4) . . . . ?
C1 C2 C3 C4 0.9(4) . . . . ?
C2 C3 C4 C5 -0.6(4) . . . . ?
C3 C4 C5 N1 -0.3(4) . . . . ?
C5 N1 C1 P1 -179.60(17) . . . . ?
C5 N1 C1 C2 -0.8(3) . . . . ?
C6 P1 C1 N1 -84.79(17) . . . . ?
C6 P1 C1 C2 96.4(2) . . . . ?
C6 P1 C12 C13 6.1(2) . . . . ?
C6 P1 C12 C17 -177.4(2) . . . . ?
C6 C7 C8 C9 1.4(4) . . . . ?
C7 C6 C11 C10 0.6(4) . . . . ?
C7 C8 C9 C10 0.0(4) . . . . ?
C8 C9 C10 C11 -1.1(4) . . . . ?
C9 C10 C11 C6 0.8(4) . . . . ?
C11 C6 C7 C8 -1.6(3) . . . . ?
C12 P1 C1 N1 164.08(16) . . . . ?
C12 P1 C1 C2 -14.7(2) . . . . ?
C12 P1 C6 C7 93.9(2) . . . . ?
C12 P1 C6 C11 -86.65(19) . . . . ?
C12 C13 C14 C15 0.5(5) . . . . ?
C13 C12 C17 C16 -2.4(4) . . . . ?
C13 C14 C15 C16 -0.8(5) . . . . ?
C14 C15 C16 C17 -0.5(4) . . . . ?
C15 C16 C17 C12 2.2(4) . . . . ?
C17 C12 C13 C14 1.1(4) . . . . ?
C18 P2 C23 C24 -96.64(17) . . . . ?
C18 P2 C23 C28 83.57(19) . . . . ?
C18 P2 C29 C30 179.22(16) . . . . ?
C18 P2 C29 C34 -2.5(2) . . . . ?
C18 N2 C22 C21 1.7(3) . . . . ?
C18 C19 C20 C21 0.9(4) . . . . ?
C19 C20 C21 C22 -1.7(4) . . . . ?
C20 C21 C22 N2 0.3(4) . . . . ?
C22 N2 C18 P2 175.28(15) . . . . ?
C22 N2 C18 C19 -2.5(3) . . . . ?
C23 P2 C18 N2 164.54(15) . . . . ?
C23 P2 C18 C19 -17.7(2) . . . . ?
C23 P2 C29 C30 -73.28(17) . . . . ?
C23 P2 C29 C34 105.04(19) . . . . ?
C23 C24 C25 C26 -1.4(4) . . . . ?
C24 C23 C28 C27 -0.8(3) . . . . ?
C24 C25 C26 C27 -0.3(4) . . . . ?
C25 C26 C27 C28 1.5(4) . . . . ?
C26 C27 C28 C23 -1.0(4) . . . . ?
C28 C23 C24 C25 1.9(3) . . . . ?
C29 P2 C18 N2 -88.53(16) . . . . ?
C29 P2 C18 C19 89.2(2) . . . . ?
C29 P2 C23 C24 156.20(17) . . . . ?
C29 P2 C23 C28 -23.6(2) . . . . ?
C29 C30 C31 C32 1.7(3) . . . . ?
C30 C29 C34 C33 1.7(3) . . . . ?
C30 C31 C32 C33 0.4(4) . . . . ?
C31 C32 C33 C34 -1.3(4) . . . . ?
C32 C33 C34 C29 0.3(4) . . . . ?
C34 C29 C30 C31 -2.7(3) . . . . ?
